data_4503061
loop_
_publ_author_name
'Barnett, Sarah A.'
'Johnston, Andrea'
'Florence, Alastair J.'
'Price, Sarah L.'
'Tocher, Derek A.'

_publ_section_title
;
 A Systematic Experimental and Theoretical Study of the Crystalline State
 of Six Chloronitrobenzenes
;
_journal_issue 1
_journal_name_full 'Crystal Growth &amp; Design'
_journal_page_first 24
_journal_paper_doi 10.1021/cg070131c
_journal_volume 8
_journal_year 2008
_chemical_formula_moiety 'C6 H3 Cl N2 O4'
_chemical_formula_sum 'C6 H3 Cl N2 O4'
_chemical_formula_weight 202.55
_chemical_name_systematic
; 
1-Chloro-3,4-dinitrobenzene beta polymorph
;
_space_group_IT_number 14
_symmetry_cell_setting monoclinic
_symmetry_space_group_name_Hall '-P 2yn'
_symmetry_space_group_name_H-M 'P 1 21/n 1'
_atom_sites_solution_hydrogens geom
_atom_sites_solution_primary direct
_atom_sites_solution_secondary 'difference fourier synthesis'
_audit_creation_method SHELXL-97
_cell_angle_alpha 90.00
_cell_angle_beta 96.307(7)
_cell_angle_gamma 90.00
_cell_formula_units_Z 4
_cell_length_a 7.554(3)
_cell_length_b 7.821(3)
_cell_length_c 13.453(5)
_cell_measurement_reflns_used 1732
_cell_measurement_temperature 150(2)
_cell_measurement_theta_max 27.657
_cell_measurement_theta_min 2.962
_cell_volume 790.0(5)
_computing_cell_refinement 'Bruker SAINT'
_computing_data_collection 'Bruker SMART'
_computing_data_reduction 'Bruker SAINT'
_computing_molecular_graphics 'Bruker SHELXTL'
_computing_publication_material 'Bruker SHELXTL and local programs'
_computing_structure_refinement 'SHELXL-97 (Sheldrick, 1997)'
_computing_structure_solution 'SHELXS-97 (Sheldrick, 1990)'
_diffrn_ambient_temperature 150(2)
_diffrn_measured_fraction_theta_full 0.986
_diffrn_measured_fraction_theta_max 0.911
_diffrn_measurement_device_type 'Bruker SMART APEX diffractometer'
_diffrn_measurement_method '\w rotation with narrow frames'
_diffrn_radiation_monochromator graphite
_diffrn_radiation_source 'fine-focus sealed tube'
_diffrn_radiation_type MoK\a
_diffrn_radiation_wavelength 0.71073
_diffrn_reflns_av_R_equivalents 0.0526
_diffrn_reflns_av_sigmaI/netI 0.0232
_diffrn_reflns_limit_h_max 9
_diffrn_reflns_limit_h_min -9
_diffrn_reflns_limit_k_max 10
_diffrn_reflns_limit_k_min -10
_diffrn_reflns_limit_l_max 17
_diffrn_reflns_limit_l_min -17
_diffrn_reflns_number 6070
_diffrn_reflns_theta_full 26.00
_diffrn_reflns_theta_max 28.20
_diffrn_reflns_theta_min 2.96
_diffrn_standards_decay_% 0
_diffrn_standards_number 0
_exptl_absorpt_coefficient_mu 0.465
_exptl_absorpt_correction_T_max 1.0000
_exptl_absorpt_correction_T_min 0.4355
_exptl_absorpt_correction_type multi-scan
_exptl_absorpt_process_details 'TWINABS v1.02'
_exptl_crystal_colour Colourless
_exptl_crystal_density_diffrn 1.703
_exptl_crystal_density_method 'not measured'
_exptl_crystal_description Needle
_exptl_crystal_F_000 408
_exptl_crystal_size_max 0.78
_exptl_crystal_size_mid 0.45
_exptl_crystal_size_min 0.10
_refine_diff_density_max 0.554
_refine_diff_density_min -0.347
_refine_diff_density_rms 0.083
_refine_ls_extinction_method none
_refine_ls_goodness_of_fit_ref 1.242
_refine_ls_hydrogen_treatment 'riding model'
_refine_ls_matrix_type full
_refine_ls_number_parameters 119
_refine_ls_number_reflns 2183
_refine_ls_number_restraints 0
_refine_ls_restrained_S_all 1.242
_refine_ls_R_factor_all 0.0666
_refine_ls_R_factor_gt 0.0606
_refine_ls_shift/su_max 0.000
_refine_ls_shift/su_mean 0.000
_refine_ls_structure_factor_coef Fsqd
_refine_ls_weighting_details 'calc w=1/[\s^2^(Fo^2^)+(0.0431P)^2^+1.9729P] where P=(Fo^2^+2Fc^2^)/3'
_refine_ls_weighting_scheme calc
_refine_ls_wR_factor_gt 0.1441
_refine_ls_wR_factor_ref 0.1473
_reflns_number_gt 2010
_reflns_number_total 2730
_reflns_threshold_expression I>2\s(I)
_cod_data_source_file cg070131c-file003.cif
_cod_data_source_block str0334
_cod_depositor_comments
;
The following automatic conversions were performed:

'_symmetry_cell_setting' value 'Monoclinic' changed to 'monoclinic'
according to /home/saulius/struct/CIF-dictionaries/cif_core.dic
dictionary named 'cif_core.dic' version 2.4.1 from 2010-06-29.

Automatic conversion script
Id: cif_fix_values 1715 2011-07-08 13:25:40Z adriana 

The following automatic conversions were performed:

'_atom_sites_solution_primary' value 'direct methods' was changed to
'direct'.

'_atom_sites_solution_hydrogens' value 'geometrically placed' was
changed to 'geom'.

Automatic conversion script
Id: cif_fix_values 6452 2018-10-05 10:23:21Z andrius 
;
_cod_original_sg_symbol_H-M P2(1)/n
_cod_database_code 4503061

loop_
_symmetry_equiv_pos_as_xyz
'x, y, z'
'-x+1/2, y+1/2, -z+1/2'
'-x, -y, -z'
'x-1/2, -y-1/2, z-1/2'

loop_
_atom_site_label
_atom_site_type_symbol
_atom_site_fract_x
_atom_site_fract_y
_atom_site_fract_z
_atom_site_U_iso_or_equiv
_atom_site_adp_type
_atom_site_occupancy
_atom_site_symmetry_multiplicity
_atom_site_calc_flag
_atom_site_refinement_flags
C1 C 0.3554(4) 0.7573(4) 0.6019(3) 0.0195(7) Uani 1 1 d .
N1 N 0.3139(4) 0.9117(4) 0.5425(2) 0.0244(7) Uani 1 1 d .
O1 O 0.2663(4) 1.0364(4) 0.5863(3) 0.0401(8) Uani 1 1 d .
O2 O 0.3350(4) 0.9054(4) 0.4537(2) 0.0322(7) Uani 1 1 d .
C2 C 0.3082(4) 0.5962(5) 0.5653(2) 0.0176(7) Uani 1 1 d .
N2 N 0.1906(4) 0.5768(4) 0.4718(2) 0.0211(6) Uani 1 1 d .
O4 O 0.2276(4) 0.4659(4) 0.4141(2) 0.0353(7) Uani 1 1 d .
O3 O 0.0593(3) 0.6697(3) 0.4595(2) 0.0296(6) Uani 1 1 d .
C3 C 0.3586(4) 0.4505(5) 0.6178(3) 0.0195(7) Uani 1 1 d .
H3A H 0.3252 0.3406 0.5922 0.023 Uiso 1 1 calc R
C4 C 0.4597(5) 0.4693(5) 0.7093(3) 0.0222(7) Uani 1 1 d .
Cl1 Cl 0.53026(13) 0.28934(13) 0.77686(8) 0.0318(3) Uani 1 1 d .
C5 C 0.5073(5) 0.6284(5) 0.7478(3) 0.0260(8) Uani 1 1 d .
H5A H 0.5752 0.6379 0.8114 0.031 Uiso 1 1 calc R
C6 C 0.4560(5) 0.7743(5) 0.6938(3) 0.0256(8) Uani 1 1 d .
H6A H 0.4893 0.8842 0.7193 0.031 Uiso 1 1 calc R

loop_
_atom_site_aniso_label
_atom_site_aniso_U_11
_atom_site_aniso_U_22
_atom_site_aniso_U_33
_atom_site_aniso_U_23
_atom_site_aniso_U_13
_atom_site_aniso_U_12
C1 0.0183(16) 0.0206(17) 0.0203(17) 0.0017(13) 0.0053(13) -0.0010(14)
N1 0.0203(15) 0.0196(15) 0.0331(18) 0.0044(13) 0.0019(13) -0.0068(13)
O1 0.0437(18) 0.0203(15) 0.058(2) 0.0004(14) 0.0149(16) 0.0037(13)
O2 0.0326(15) 0.0380(16) 0.0252(14) 0.0097(12) -0.0001(11) -0.0104(13)
C2 0.0133(15) 0.0229(17) 0.0168(16) -0.0011(13) 0.0025(12) -0.0016(14)
N2 0.0177(14) 0.0281(16) 0.0171(14) 0.0003(13) 0.0006(11) -0.0100(13)
O4 0.0311(15) 0.0513(19) 0.0236(15) -0.0136(13) 0.0034(12) -0.0128(14)
O3 0.0186(13) 0.0333(15) 0.0351(15) 0.0132(12) -0.0053(11) -0.0050(11)
C3 0.0136(16) 0.0205(17) 0.0251(18) -0.0011(13) 0.0059(13) -0.0016(14)
C4 0.0175(16) 0.0287(18) 0.0211(18) 0.0035(14) 0.0055(14) 0.0050(15)
Cl1 0.0281(5) 0.0348(5) 0.0319(5) 0.0114(4) 0.0008(4) 0.0076(4)
C5 0.0235(18) 0.036(2) 0.0177(17) -0.0033(15) 0.0001(14) 0.0020(16)
C6 0.0254(17) 0.0252(18) 0.0263(18) -0.0072(15) 0.0035(15) -0.0038(16)

loop_
_atom_type_symbol
_atom_type_description
_atom_type_scat_dispersion_real
_atom_type_scat_dispersion_imag
_atom_type_scat_source
C C 0.0033 0.0016 'International Tables Vol C Tables 4.2.6.8 and 6.1.1.4'
H H 0.0000 0.0000 'International Tables Vol C Tables 4.2.6.8 and 6.1.1.4'
N N 0.0061 0.0033 'International Tables Vol C Tables 4.2.6.8 and 6.1.1.4'
O O 0.0106 0.0060 'International Tables Vol C Tables 4.2.6.8 and 6.1.1.4'
Cl Cl 0.1484 0.1585 'International Tables Vol C Tables 4.2.6.8 and 6.1.1.4'

loop_
_geom_angle_atom_site_label_1
_geom_angle_atom_site_label_2
_geom_angle_atom_site_label_3
_geom_angle
C6 C1 C2 119.9(3)
C6 C1 N1 118.2(3)
C2 C1 N1 121.7(3)
O1 N1 O2 125.7(3)
O1 N1 C1 117.0(3)
O2 N1 C1 117.3(3)
C3 C2 C1 121.8(3)
C3 C2 N2 117.6(3)
C1 C2 N2 120.5(3)
O4 N2 O3 125.2(3)
O4 N2 C2 117.4(3)
O3 N2 C2 117.3(3)
C2 C3 C4 117.7(3)
C2 C3 H3A 121.1
C4 C3 H3A 121.1
C5 C4 C3 121.7(3)
C5 C4 Cl1 119.0(3)
C3 C4 Cl1 119.3(3)
C4 C5 C6 119.9(3)
C4 C5 H5A 120.0
C6 C5 H5A 120.0
C1 C6 C5 119.0(3)
C1 C6 H6A 120.5
C5 C6 H6A 120.5

loop_
_geom_bond_atom_site_label_1
_geom_bond_atom_site_label_2
_geom_bond_distance
C1 C6 1.384(5)
C1 C2 1.386(5)
C1 N1 1.463(4)
N1 O1 1.215(4)
N1 O2 1.222(4)
C2 C3 1.372(5)
C2 N2 1.466(4)
N2 O4 1.217(4)
N2 O3 1.226(4)
C3 C4 1.383(5)
C3 H3A 0.9500
C4 C5 1.381(5)
C4 Cl1 1.728(4)
C5 C6 1.385(5)
C5 H5A 0.9500
C6 H6A 0.9500

loop_
_geom_torsion_atom_site_label_1
_geom_torsion_atom_site_label_2
_geom_torsion_atom_site_label_3
_geom_torsion_atom_site_label_4
_geom_torsion
C6 C1 N1 O1 -44.2(5)
C2 C1 N1 O1 140.7(3)
C6 C1 N1 O2 133.7(3)
C2 C1 N1 O2 -41.4(5)
C6 C1 C2 C3 0.0(5)
N1 C1 C2 C3 175.0(3)
C6 C1 C2 N2 175.4(3)
N1 C1 C2 N2 -9.6(5)
C3 C2 N2 O4 -45.9(4)
C1 C2 N2 O4 138.6(3)
C3 C2 N2 O3 131.7(3)
C1 C2 N2 O3 -43.9(4)
C1 C2 C3 C4 -0.3(5)
N2 C2 C3 C4 -175.8(3)
C2 C3 C4 C5 0.8(5)
C2 C3 C4 Cl1 -178.6(3)
C3 C4 C5 C6 -1.0(5)
Cl1 C4 C5 C6 178.4(3)
C2 C1 C6 C5 -0.3(5)
N1 C1 C6 C5 -175.4(3)
C4 C5 C6 C1 0.8(5)

loop_
_cod_related_entry_id
_cod_related_entry_database
_cod_related_entry_code
1 ChemSpider 30597
